data_2216419
loop_
_publ_author_name
'Guo-Wu Rao'
'Zhi-Yan Hu'
'Ren-Hua Zheng'
'Ji-Zhong Yan'

_publ_section_title
;
 9-Benzylidene-2,7-dichloro-4-oxiranyl-9<i>H</i>-fluorene
;
_journal_coeditor_code DN2271
_journal_issue 12
_journal_name_full 'Acta Crystallographica Section E'
_journal_page_first o4786
_journal_page_last o4786
_journal_paper_doi 10.1107/S1600536807057704
_journal_volume 63
_journal_year 2007
_chemical_formula_iupac 'C22 H14 Cl2 O'
_chemical_formula_moiety 'C22 H14 Cl2 O'
_chemical_formula_sum 'C22 H14 Cl2 O'
_chemical_formula_weight 365.23
_chemical_name_systematic
;
9-Benzylidene-2,7-dichloro-4-oxiranyl-9<i>H</i>-fluorene
;
_space_group_IT_number 7
_symmetry_cell_setting monoclinic
_symmetry_space_group_name_Hall 'P -2yc'
_symmetry_space_group_name_H-M 'P 1 c 1'
_atom_sites_solution_hydrogens geom
_atom_sites_solution_primary direct
_atom_sites_solution_secondary difmap
_audit_creation_method SHELXL-97
_cell_angle_alpha 90.00
_cell_angle_beta 94.651(4)
_cell_angle_gamma 90.00
_cell_formula_units_Z 2
_cell_length_a 4.4860(15)
_cell_length_b 20.379(7)
_cell_length_c 9.497(3)
_cell_measurement_reflns_used 994
_cell_measurement_temperature 298(2)
_cell_measurement_theta_max 23.844
_cell_measurement_theta_min 2.372
_cell_volume 865.4(5)
_computing_cell_refinement 'CAD-4 Express (Enraf--Nonius, 1994)'
_computing_data_collection 'CAD-4 Express (Enraf--Nonius, 1994)'
_computing_data_reduction 'XCAD4 (Harms & Wocadlo, 1995)'
_computing_molecular_graphics 'ORTEP-3 for Windows (Farrugia, 1997)'
_computing_publication_material 'WINGX (Farrugia, 1999)'
_computing_structure_refinement 'SHELXL97 (Sheldrick, 1997)'
_computing_structure_solution 'SHELXS97 (Sheldrick, 1997)'
_diffrn_ambient_temperature 298(2)
_diffrn_measured_fraction_theta_full 0.988
_diffrn_measured_fraction_theta_max 0.988
_diffrn_measurement_device_type 'Enraf--Nonius CAD-4'
_diffrn_measurement_method '\w/2\q scans'
_diffrn_radiation_monochromator graphite
_diffrn_radiation_source 'fine-focus sealed tube'
_diffrn_radiation_type MoK\a
_diffrn_radiation_wavelength 0.71073
_diffrn_reflns_av_R_equivalents 0.0377
_diffrn_reflns_av_sigmaI/netI 0.0427
_diffrn_reflns_limit_h_max 5
_diffrn_reflns_limit_h_min -4
_diffrn_reflns_limit_k_max 24
_diffrn_reflns_limit_k_min -26
_diffrn_reflns_limit_l_max 12
_diffrn_reflns_limit_l_min -10
_diffrn_reflns_number 4306
_diffrn_reflns_theta_full 27.18
_diffrn_reflns_theta_max 27.18
_diffrn_reflns_theta_min 1.00
_diffrn_standards_decay_% 0.3
_diffrn_standards_interval_time 60
_diffrn_standards_number 3
_exptl_absorpt_coefficient_mu 0.381
_exptl_absorpt_correction_T_max 0.960
_exptl_absorpt_correction_T_min 0.929
_exptl_absorpt_correction_type multi-scan
_exptl_absorpt_process_details '(Higashi, 1995)'
_exptl_crystal_colour 'pale yellow'
_exptl_crystal_density_diffrn 1.402
_exptl_crystal_density_method 'not measured'
_exptl_crystal_description prismatic
_exptl_crystal_F_000 376
_exptl_crystal_size_max 0.20
_exptl_crystal_size_mid 0.15
_exptl_crystal_size_min 0.12
_refine_diff_density_max 0.318
_refine_diff_density_min -0.272
_refine_ls_abs_structure_details 'Flack parameter (Flack, 1983) using 700 Friedel pairs'
_refine_ls_abs_structure_Flack 0.35(11)
_refine_ls_extinction_method none
_refine_ls_goodness_of_fit_ref 1.047
_refine_ls_hydrogen_treatment constr
_refine_ls_matrix_type full
_refine_ls_number_parameters 227
_refine_ls_number_reflns 2638
_refine_ls_number_restraints 2
_refine_ls_restrained_S_all 1.047
_refine_ls_R_factor_all 0.0593
_refine_ls_R_factor_gt 0.0487
_refine_ls_shift/su_max 0.000
_refine_ls_shift/su_mean 0.000
_refine_ls_structure_factor_coef Fsqd
_refine_ls_weighting_details 'calc w=1/[\s^2^(Fo^2^)+(0.0919P)^2^+0.0000P] where P=(Fo^2^+2Fc^2^)/3'
_refine_ls_weighting_scheme calc
_refine_ls_wR_factor_gt 0.1268
_refine_ls_wR_factor_ref 0.1480
_reflns_number_gt 2124
_reflns_number_total 2638
_reflns_threshold_expression I>2\s(I)
_cod_data_source_file dn2271.cif
_cod_data_source_block I
_cod_original_sg_symbol_H-M 'P c'
_cod_database_code 2216419
_cod_database_fobs_code 2216419

loop_
_symmetry_equiv_pos_as_xyz
'x, y, z'
'x, -y, z+1/2'

loop_
_atom_site_type_symbol
_atom_site_label
_atom_site_fract_x
_atom_site_fract_y
_atom_site_fract_z
_atom_site_U_iso_or_equiv
_atom_site_adp_type
_atom_site_calc_flag
_atom_site_refinement_flags
_atom_site_occupancy
Cl Cl1 1.6375(3) 0.03547(6) 0.93615(15) 0.0679(4) Uani d . 1
Cl Cl2 0.1836(3) 0.38150(6) 0.50229(17) 0.0736(4) Uani d . 1
O O1 0.4761(8) 0.1670(2) 0.2348(4) 0.0819(12) Uani d . 1
C C1 1.0708(10) 0.0977(2) 0.6175(5) 0.0514(10) Uani d . 1
H H1 0.9998 0.0831 0.5283 0.062 Uiso calc R 1
C C2 1.2736(11) 0.0604(2) 0.7012(5) 0.0544(11) Uani d . 1
H H2 1.3397 0.0204 0.6682 0.065 Uiso calc R 1
C C3 1.3775(10) 0.0826(2) 0.8335(5) 0.0512(10) Uani d . 1
C C4 1.2874(10) 0.14140(19) 0.8864(5) 0.0467(9) Uani d . 1
H H4 1.3611 0.1560 0.9753 0.056 Uiso calc R 1
C C5 0.9496(9) 0.24314(18) 0.8327(4) 0.0413(8) Uani d . 1
C C6 0.5686(10) 0.31227(19) 0.6740(5) 0.0477(9) Uani d . 1
H H6 0.5518 0.3458 0.7393 0.057 Uiso calc R 1
C C7 0.4102(10) 0.3140(2) 0.5436(5) 0.0520(10) Uani d . 1
C C8 0.4260(10) 0.2641(2) 0.4468(5) 0.0526(10) Uani d . 1
H H8 0.3163 0.2671 0.3596 0.063 Uiso calc R 1
C C9 0.6010(9) 0.2101(2) 0.4770(4) 0.0478(9) Uani d . 1
C C10 1.0833(9) 0.17822(18) 0.8030(4) 0.0399(8) Uani d . 1
C C11 0.9758(9) 0.15681(18) 0.6685(4) 0.0432(9) Uani d . 1
C C12 0.7706(9) 0.20730(19) 0.6073(4) 0.0437(9) Uani d . 1
C C13 0.7543(9) 0.25875(19) 0.7048(4) 0.0427(8) Uani d . 1
C C14 0.9987(10) 0.27523(18) 0.9559(5) 0.0496(10) Uani d . 1
H H14 1.1155 0.2530 1.0259 0.059 Uiso calc R 1
C C15 0.8944(10) 0.3404(2) 0.9959(5) 0.0526(10) Uani d . 1
C C16 0.9433(14) 0.3953(2) 0.9159(6) 0.0716(15) Uani d . 1
H H16 1.0384 0.3912 0.8329 0.086 Uiso calc R 1
C C17 0.8518(17) 0.4565(2) 0.9586(7) 0.0823(18) Uani d . 1
H H17 0.8941 0.4935 0.9065 0.099 Uiso calc R 1
C C18 0.7000(16) 0.4630(3) 1.0767(8) 0.091(2) Uani d . 1
H H18 0.6306 0.5039 1.1025 0.109 Uiso calc R 1
C C19 0.6499(17) 0.4083(3) 1.1577(7) 0.091(2) Uani d . 1
H H19 0.5496 0.4125 1.2391 0.110 Uiso calc R 1
C C20 0.7493(13) 0.3471(2) 1.1173(5) 0.0694(14) Uani d . 1
H H20 0.7178 0.3105 1.1727 0.083 Uiso calc R 1
C C21 0.6020(11) 0.1543(2) 0.3753(5) 0.0617(12) Uani d . 1
H H21 0.5518 0.1115 0.4138 0.074 Uiso calc R 1
C C22 0.7848(13) 0.1521(3) 0.2568(6) 0.0767(16) Uani d . 1
H H22A 0.9263 0.1875 0.2473 0.092 Uiso calc R 1
H H22B 0.8506 0.1094 0.2263 0.092 Uiso calc R 1

loop_
_atom_site_aniso_label
_atom_site_aniso_U_11
_atom_site_aniso_U_22
_atom_site_aniso_U_33
_atom_site_aniso_U_12
_atom_site_aniso_U_13
_atom_site_aniso_U_23
Cl1 0.0768(8) 0.0586(6) 0.0689(8) 0.0160(6) 0.0109(6) 0.0178(5)
Cl2 0.0666(8) 0.0730(8) 0.0797(9) 0.0120(6) -0.0031(6) 0.0193(7)
O1 0.064(2) 0.134(3) 0.0453(19) 0.012(2) -0.0138(16) -0.024(2)
C1 0.062(3) 0.050(2) 0.043(2) -0.010(2) 0.010(2) -0.0101(18)
C2 0.061(3) 0.044(2) 0.060(3) -0.004(2) 0.019(2) -0.004(2)
C3 0.052(3) 0.052(2) 0.051(3) 0.0008(19) 0.016(2) 0.0114(19)
C4 0.058(2) 0.0418(19) 0.040(2) -0.0040(18) 0.0078(18) 0.0021(16)
C5 0.049(2) 0.0397(19) 0.0354(19) -0.0034(16) 0.0036(16) -0.0020(15)
C6 0.050(2) 0.047(2) 0.047(2) -0.0060(18) 0.0040(18) -0.0036(18)
C7 0.046(2) 0.055(2) 0.055(3) -0.0049(19) 0.0009(19) 0.010(2)
C8 0.051(3) 0.066(3) 0.040(2) -0.010(2) -0.0039(18) 0.006(2)
C9 0.048(2) 0.060(2) 0.035(2) -0.0121(18) 0.0026(17) 0.0007(17)
C10 0.048(2) 0.0397(18) 0.0325(19) -0.0085(16) 0.0063(16) 0.0007(15)
C11 0.046(2) 0.049(2) 0.036(2) -0.0116(18) 0.0110(17) -0.0061(17)
C12 0.044(2) 0.052(2) 0.036(2) -0.0101(17) 0.0045(16) -0.0004(17)
C13 0.041(2) 0.049(2) 0.039(2) -0.0075(16) 0.0039(15) 0.0030(16)
C14 0.064(3) 0.045(2) 0.039(2) -0.0004(19) 0.0006(18) -0.0059(17)
C15 0.063(3) 0.052(2) 0.041(2) -0.0025(19) -0.0054(19) -0.0112(17)
C16 0.099(4) 0.055(3) 0.059(3) -0.013(3) -0.002(3) -0.012(2)
C17 0.122(5) 0.046(2) 0.074(4) -0.002(3) -0.027(4) -0.003(2)
C18 0.113(6) 0.061(3) 0.093(5) 0.020(3) -0.015(4) -0.029(3)
C19 0.115(5) 0.089(4) 0.072(4) 0.024(4) 0.014(4) -0.026(3)
C20 0.093(4) 0.065(3) 0.051(3) 0.003(3) 0.009(3) -0.008(2)
C21 0.064(3) 0.071(3) 0.048(3) -0.009(2) -0.011(2) -0.001(2)
C22 0.073(4) 0.105(4) 0.052(3) 0.006(3) 0.004(2) -0.015(3)

loop_
_atom_type_symbol
_atom_type_description
_atom_type_scat_dispersion_real
_atom_type_scat_dispersion_imag
_atom_type_scat_source
C C 0.0033 0.0016 'International Tables Vol C Tables 4.2.6.8 and 6.1.1.4'
H H 0.0000 0.0000 'International Tables Vol C Tables 4.2.6.8 and 6.1.1.4'
O O 0.0106 0.0060 'International Tables Vol C Tables 4.2.6.8 and 6.1.1.4'
Cl Cl 0.1484 0.1585 'International Tables Vol C Tables 4.2.6.8 and 6.1.1.4'

loop_
_geom_angle_atom_site_label_1
_geom_angle_atom_site_label_2
_geom_angle_atom_site_label_3
_geom_angle
C22 O1 C21 61.1(3)
C11 C1 C2 119.1(4)
C11 C1 H1 120.5
C2 C1 H1 120.5
C3 C2 C1 119.9(4)
C3 C2 H2 120.0
C1 C2 H2 120.0
C4 C3 C2 122.1(4)
C4 C3 Cl1 118.6(4)
C2 C3 Cl1 119.2(3)
C3 C4 C10 117.7(4)
C3 C4 H4 121.1
C10 C4 H4 121.1
C14 C5 C13 131.1(4)
C14 C5 C10 123.9(4)
C13 C5 C10 104.9(3)
C7 C6 C13 117.8(4)
C7 C6 H6 121.1
C13 C6 H6 121.1
C6 C7 C8 122.0(4)
C6 C7 Cl2 118.3(4)
C8 C7 Cl2 119.7(4)
C9 C8 C7 120.9(4)
C9 C8 H8 119.5
C7 C8 H8 119.5
C8 C9 C12 118.6(4)
C8 C9 C21 120.6(4)
C12 C9 C21 120.8(4)
C4 C10 C11 121.1(4)
C4 C10 C5 129.2(4)
C11 C10 C5 109.6(3)
C1 C11 C10 120.0(4)
C1 C11 C12 132.5(4)
C10 C11 C12 107.5(3)
C9 C12 C13 119.9(4)
C9 C12 C11 131.0(4)
C13 C12 C11 109.1(3)
C6 C13 C12 120.7(4)
C6 C13 C5 130.5(4)
C12 C13 C5 108.8(3)
C5 C14 C15 129.2(4)
C5 C14 H14 115.4
C15 C14 H14 115.4
C20 C15 C16 119.2(4)
C20 C15 C14 119.3(4)
C16 C15 C14 121.6(4)
C15 C16 C17 120.4(6)
C15 C16 H16 119.8
C17 C16 H16 119.8
C18 C17 C16 120.5(6)
C18 C17 H17 119.8
C16 C17 H17 119.8
C17 C18 C19 119.6(5)
C17 C18 H18 120.2
C19 C18 H18 120.2
C18 C19 C20 120.0(6)
C18 C19 H19 120.0
C20 C19 H19 120.0
C15 C20 C19 120.3(5)
C15 C20 H20 119.8
C19 C20 H20 119.8
O1 C21 C22 59.0(3)
O1 C21 C9 116.4(4)
C22 C21 C9 124.0(5)
O1 C21 H21 115.1
C22 C21 H21 115.1
C9 C21 H21 115.1
O1 C22 C21 59.9(3)
O1 C22 H22A 117.8
C21 C22 H22A 117.8
O1 C22 H22B 117.8
C21 C22 H22B 117.8
H22A C22 H22B 114.9

loop_
_geom_bond_atom_site_label_1
_geom_bond_atom_site_label_2
_geom_bond_distance
Cl1 C3 1.746(5)
Cl2 C7 1.736(4)
O1 C22 1.416(7)
O1 C21 1.430(6)
C1 C11 1.378(6)
C1 C2 1.386(7)
C1 H1 0.9300
C2 C3 1.381(7)
C2 H2 0.9300
C3 C4 1.372(6)
C4 C10 1.382(6)
C4 H4 0.9300
C5 C14 1.343(5)
C5 C13 1.474(6)
C5 C10 1.489(5)
C6 C7 1.377(6)
C6 C13 1.389(6)
C6 H6 0.9300
C7 C8 1.377(6)
C8 C9 1.369(6)
C8 H8 0.9300
C9 C12 1.401(6)
C9 C21 1.492(6)
C10 C11 1.398(6)
C11 C12 1.469(6)
C12 C13 1.404(6)
C14 C15 1.468(6)
C14 H14 0.9300
C15 C20 1.377(7)
C15 C16 1.381(7)
C16 C17 1.384(7)
C16 H16 0.9300
C17 C18 1.365(10)
C17 H17 0.9300
C18 C19 1.382(9)
C18 H18 0.9300
C19 C20 1.389(7)
C19 H19 0.9300
C20 H20 0.9300
C21 C22 1.446(7)
C21 H21 0.9800
C22 H22A 0.9700
C22 H22B 0.9700

loop_
_geom_hbond_atom_site_label_D
_geom_hbond_atom_site_label_H
_geom_hbond_atom_site_label_A
_geom_hbond_site_symmetry_A
_geom_hbond_distance_DH
_geom_hbond_distance_HA
_geom_hbond_distance_DA
_geom_hbond_angle_DHA
C4 H4 O1 1_656 0.93 2.49 3.388(6) 163.4
C22 H22A O1 1_655 0.97 2.51 3.140(7) 122.2
